data_4026134
loop_
_publ_author_name
'Muhammad Moazzam Naseer'
'De-Xian Wang'
'Liang Zhao'
'Zhi-Tang Huang'
'Mei-Xiang Wang'

_publ_section_title
;
 Synthesis and Functionalization of Heteroatom-Bridged
 Bicyclocalixaromatics, Large Molecular Triangular Prisms with
 Electron-Rich and -Deficient Aromatic Interiors
;
_journal_name_full 'Journal of Organic Chemistry'
_journal_page_first 1804
_journal_page_last 1813
_journal_paper_doi 10.1021/jo102483x
_journal_volume 76
_journal_year 2011
_chemical_formula_moiety 'C61 H38 Cl3 N9 O7'
_chemical_formula_sum 'C61 H38 Cl3 N9 O7'
_chemical_formula_weight 1115.35
_chemical_name_systematic
; 
 ? 
;
_space_group_IT_number 14
_symmetry_cell_setting monoclinic
_symmetry_space_group_name_Hall '-P 2ybc'
_symmetry_space_group_name_H-M 'P 1 21/c 1'
_atom_sites_solution_hydrogens geom
_atom_sites_solution_primary direct
_atom_sites_solution_secondary difmap
_audit_creation_method SHELXL-97
_cell_angle_alpha 90.00
_cell_angle_beta 95.309(6)
_cell_angle_gamma 90.00
_cell_formula_units_Z 4
_cell_length_a 12.2358(13)
_cell_length_b 22.538(2)
_cell_length_c 18.8470(19)
_cell_measurement_reflns_used 9809
_cell_measurement_temperature 113(2)
_cell_measurement_theta_max 27.2
_cell_measurement_theta_min 1.7
_cell_volume 5175.1(9)
_computing_cell_refinement CrystalClear
_computing_data_collection CrystalClear
_computing_data_reduction CrystalStructure
_computing_publication_material 'CrystalStructure 3.7.0'
_computing_structure_refinement 'SHELXL-97 (Sheldrick, 1997)'
_computing_structure_solution 'SHELXS-97 (Sheldrick, 1990)'
_diffrn_ambient_temperature 113(2)
_diffrn_detector_area_resol_mean 7.31
_diffrn_measured_fraction_theta_full 0.974
_diffrn_measured_fraction_theta_max 0.974
_diffrn_measurement_device_type 'Rigaku Saturn'
_diffrn_measurement_method \w
_diffrn_radiation_monochromator graphite
_diffrn_radiation_source 'fine-focus sealed tube'
_diffrn_radiation_type MoK\a
_diffrn_radiation_wavelength 0.71070
_diffrn_reflns_av_R_equivalents 0.1056
_diffrn_reflns_av_sigmaI/netI 0.0948
_diffrn_reflns_limit_h_max 15
_diffrn_reflns_limit_h_min -15
_diffrn_reflns_limit_k_max 27
_diffrn_reflns_limit_k_min -28
_diffrn_reflns_limit_l_max 23
_diffrn_reflns_limit_l_min -22
_diffrn_reflns_number 35734
_diffrn_reflns_theta_full 27.21
_diffrn_reflns_theta_max 27.21
_diffrn_reflns_theta_min 1.67
_exptl_absorpt_coefficient_mu 0.244
_exptl_absorpt_correction_T_max 0.9807
_exptl_absorpt_correction_T_min 0.9392
_exptl_absorpt_correction_type multi-scan
_exptl_absorpt_process_details 'Jacobson, R. (1998) Private communication'
_exptl_crystal_colour colorless
_exptl_crystal_density_diffrn 1.432
_exptl_crystal_description prism
_exptl_crystal_F_000 2296
_exptl_crystal_size_max 0.26
_exptl_crystal_size_mid 0.10
_exptl_crystal_size_min 0.08
_refine_diff_density_max 1.084
_refine_diff_density_min -0.902
_refine_diff_density_rms 0.094
_refine_ls_extinction_coef 0.007(3)
_refine_ls_extinction_expression Fc^*^=kFc[1+0.001xFc^2^\l^3^/sin(2\q)]^-1/4^
_refine_ls_extinction_method SHELXL
_refine_ls_goodness_of_fit_ref 1.158
_refine_ls_hydrogen_treatment constr
_refine_ls_matrix_type full
_refine_ls_number_parameters 722
_refine_ls_number_reflns 11250
_refine_ls_number_restraints 0
_refine_ls_restrained_S_all 1.158
_refine_ls_R_factor_all 0.1570
_refine_ls_R_factor_gt 0.1143
_refine_ls_shift/su_max 0.001
_refine_ls_shift/su_mean 0.000
_refine_ls_structure_factor_coef Fsqd
_refine_ls_weighting_details 'calc w=1/[\s^2^(Fo^2^)+(0.2000P)^2^+0.0000P] where P=(Fo^2^+2Fc^2^)/3'
_refine_ls_weighting_scheme calc
_refine_ls_wR_factor_gt 0.3147
_refine_ls_wR_factor_ref 0.3691
_reflns_number_gt 6538
_reflns_number_total 11250
_reflns_threshold_expression >2sigma(I)
_cod_data_source_file jo102483x_si_001.cif
_cod_data_source_block shelxl
_cod_original_cell_volume 5175.2(9)
_cod_database_code 4026134

loop_
_symmetry_equiv_pos_as_xyz
'x, y, z'
'-x, y+1/2, -z+1/2'
'-x, -y, -z'
'x, -y-1/2, z-1/2'

loop_
_atom_site_label
_atom_site_type_symbol
_atom_site_fract_x
_atom_site_fract_y
_atom_site_fract_z
_atom_site_U_iso_or_equiv
_atom_site_adp_type
_atom_site_occupancy
_atom_site_symmetry_multiplicity
_atom_site_calc_flag
_atom_site_refinement_flags
Cl1 Cl 0.01410(12) 0.34054(6) 0.16102(9) 0.0826(5) Uani 1 1 d .
Cl2 Cl 0.16849(13) 1.16446(6) 0.50518(8) 0.0826(5) Uani 1 1 d .
Cl3 Cl 1.17212(15) 0.81661(12) -0.15806(10) 0.1252(8) Uani 1 1 d .
O1 O 0.0191(2) 0.55118(13) 0.09715(18) 0.0622(8) Uani 1 1 d .
O2 O 0.2036(3) 1.07173(13) 0.27639(17) 0.0607(8) Uani 1 1 d .
O3 O 0.7771(3) 0.82757(18) -0.14237(19) 0.0779(10) Uani 1 1 d .
O4 O 0.3358(2) 0.46704(13) 0.19901(18) 0.0630(8) Uani 1 1 d .
O5 O 0.3160(3) 0.96669(13) 0.47759(16) 0.0567(7) Uani 1 1 d .
O6 O 1.0060(3) 0.83180(19) 0.06476(19) 0.0787(11) Uani 1 1 d .
N1 N 0.1804(3) 0.51205(15) 0.1483(2) 0.0537(8) Uani 1 1 d .
N2 N 0.0176(3) 0.45327(16) 0.1263(2) 0.0610(10) Uani 1 1 d .
N3 N 0.1847(3) 0.40922(16) 0.1776(2) 0.0624(10) Uani 1 1 d .
N4 N 0.2628(3) 1.01696(15) 0.37458(19) 0.0521(8) Uani 1 1 d .
N5 N 0.1930(3) 1.11509(16) 0.3834(2) 0.0599(9) Uani 1 1 d .
N6 N 0.2441(3) 1.05799(16) 0.4897(2) 0.0596(9) Uani 1 1 d .
N7 N 0.8862(3) 0.82720(18) -0.0363(2) 0.0633(10) Uani 1 1 d .
N8 N 0.9614(4) 0.8233(2) -0.1486(3) 0.0857(14) Uani 1 1 d .
N9 N 1.0798(4) 0.8263(2) -0.0396(2) 0.0822(14) Uani 1 1 d .
C1 C 0.2740(4) 0.76340(19) 0.0845(2) 0.0553(10) Uani 1 1 d .
C2 C 0.3579(3) 0.7662(2) 0.0394(2) 0.0578(11) Uani 1 1 d .
H2 H 0.3710 0.7331 0.0102 0.069 Uiso 1 1 calc R
C3 C 0.4238(4) 0.8175(2) 0.0364(2) 0.0564(10) Uani 1 1 d .
C4 C 0.4011(4) 0.8662(2) 0.0791(2) 0.0554(10) Uani 1 1 d .
H4 H 0.4451 0.9009 0.0778 0.066 Uiso 1 1 calc R
C5 C 0.3148(3) 0.86513(19) 0.1236(2) 0.0536(10) Uani 1 1 d .
C6 C 0.2534(4) 0.8121(2) 0.1266(2) 0.0567(10) Uani 1 1 d .
H6 H 0.1971 0.8097 0.1580 0.068 Uiso 1 1 calc R
C7 C 0.2049(3) 0.70860(19) 0.0880(2) 0.0543(10) Uani 1 1 d .
C8 C 0.1718(4) 0.6760(2) 0.0267(3) 0.0575(11) Uani 1 1 d .
H8 H 0.1915 0.6895 -0.0182 0.069 Uiso 1 1 calc R
C9 C 0.1105(4) 0.6240(2) 0.0298(3) 0.0601(11) Uani 1 1 d .
H9 H 0.0892 0.6020 -0.0121 0.072 Uiso 1 1 calc R
C10 C 0.0819(3) 0.60533(19) 0.0949(3) 0.0584(11) Uani 1 1 d .
C11 C 0.1090(4) 0.6369(2) 0.1564(3) 0.0628(11) Uani 1 1 d .
H11 H 0.0858 0.6240 0.2006 0.075 Uiso 1 1 calc R
C12 C 0.1712(4) 0.6882(2) 0.1526(3) 0.0605(11) Uani 1 1 d .
H12 H 0.1914 0.7100 0.1949 0.073 Uiso 1 1 calc R
C13 C 0.2871(3) 0.91828(19) 0.1640(2) 0.0520(10) Uani 1 1 d .
C14 C 0.3673(4) 0.9602(2) 0.1883(3) 0.0592(11) Uani 1 1 d .
H14 H 0.4415 0.9537 0.1793 0.071 Uiso 1 1 calc R
C15 C 0.3404(4) 1.01063(19) 0.2251(3) 0.0566(10) Uani 1 1 d .
H15 H 0.3957 1.0382 0.2417 0.068 Uiso 1 1 calc R
C16 C 0.2318(4) 1.0202(2) 0.2374(2) 0.0576(10) Uani 1 1 d .
C17 C 0.1504(4) 0.9810(2) 0.2142(3) 0.0630(12) Uani 1 1 d .
H17 H 0.0763 0.9881 0.2230 0.076 Uiso 1 1 calc R
C18 C 0.1783(4) 0.9310(2) 0.1778(3) 0.0630(11) Uani 1 1 d .
H18 H 0.1219 0.9040 0.1614 0.076 Uiso 1 1 calc R
C19 C 0.5144(4) 0.8202(2) -0.0111(3) 0.0605(11) Uani 1 1 d .
C20 C 0.5679(4) 0.7700(2) -0.0313(3) 0.0713(13) Uani 1 1 d .
H20 H 0.5458 0.7324 -0.0150 0.086 Uiso 1 1 calc R
C21 C 0.6543(4) 0.7730(3) -0.0753(3) 0.0755(14) Uani 1 1 d .
H21 H 0.6894 0.7376 -0.0885 0.091 Uiso 1 1 calc R
C22 C 0.6878(4) 0.8259(3) -0.0989(3) 0.0691(13) Uani 1 1 d .
C23 C 0.6352(4) 0.8770(3) -0.0818(3) 0.0765(14) Uani 1 1 d .
H23 H 0.6576 0.9141 -0.0995 0.092 Uiso 1 1 calc R
C24 C 0.5493(4) 0.8744(3) -0.0389(3) 0.0754(14) Uani 1 1 d .
H24 H 0.5130 0.9100 -0.0279 0.090 Uiso 1 1 calc R
C25 C 0.5003(3) 0.70233(17) 0.2370(2) 0.0485(9) Uani 1 1 d .
C26 C 0.5938(3) 0.71964(18) 0.2050(2) 0.0499(9) Uani 1 1 d .
H26 H 0.6272 0.6928 0.1748 0.060 Uiso 1 1 calc R
C27 C 0.6387(3) 0.77670(19) 0.2172(2) 0.0518(9) Uani 1 1 d .
C28 C 0.5885(3) 0.81600(18) 0.2609(2) 0.0519(10) Uani 1 1 d .
H28 H 0.6181 0.8547 0.2684 0.062 Uiso 1 1 calc R
C29 C 0.4951(3) 0.79958(17) 0.2941(2) 0.0474(9) Uani 1 1 d .
C30 C 0.4511(3) 0.74236(17) 0.2808(2) 0.0497(9) Uani 1 1 d .
H30 H 0.3869 0.7309 0.3021 0.060 Uiso 1 1 calc R
C31 C 0.4568(3) 0.64096(18) 0.2264(2) 0.0497(9) Uani 1 1 d .
C32 C 0.4574(4) 0.6124(2) 0.1599(2) 0.0566(10) Uani 1 1 d .
H32 H 0.4854 0.6328 0.1213 0.068 Uiso 1 1 calc R
C33 C 0.4175(4) 0.5546(2) 0.1498(2) 0.0574(11) Uani 1 1 d .
H33 H 0.4181 0.5353 0.1050 0.069 Uiso 1 1 calc R
C34 C 0.3771(3) 0.52616(19) 0.2077(3) 0.0573(11) Uani 1 1 d .
C35 C 0.3762(3) 0.55265(19) 0.2733(2) 0.0553(10) Uani 1 1 d .
H35 H 0.3486 0.5320 0.3118 0.066 Uiso 1 1 calc R
C36 C 0.4163(3) 0.60988(19) 0.2825(3) 0.0554(10) Uani 1 1 d .
H36 H 0.4163 0.6283 0.3278 0.067 Uiso 1 1 calc R
C37 C 0.4469(3) 0.84149(17) 0.3431(2) 0.0490(9) Uani 1 1 d .
C38 C 0.3326(3) 0.84889(18) 0.3424(2) 0.0518(10) Uani 1 1 d .
H38 H 0.2852 0.8257 0.3108 0.062 Uiso 1 1 calc R
C39 C 0.2877(3) 0.88949(19) 0.3872(2) 0.0516(9) Uani 1 1 d .
H39 H 0.2104 0.8940 0.3864 0.062 Uiso 1 1 calc R
C40 C 0.3576(3) 0.92298(18) 0.4327(2) 0.0521(9) Uani 1 1 d .
C41 C 0.4700(4) 0.91593(18) 0.4362(2) 0.0541(10) Uani 1 1 d .
H41 H 0.5166 0.9383 0.4693 0.065 Uiso 1 1 calc R
C42 C 0.5141(3) 0.87577(18) 0.3909(2) 0.0525(10) Uani 1 1 d .
H42 H 0.5915 0.8715 0.3925 0.063 Uiso 1 1 calc R
C43 C 0.7377(3) 0.79397(19) 0.1811(2) 0.0507(9) Uani 1 1 d .
C44 C 0.8235(4) 0.7535(2) 0.1764(3) 0.0663(12) Uani 1 1 d .
H44 H 0.8213 0.7162 0.1998 0.080 Uiso 1 1 calc R
C45 C 0.9117(4) 0.7671(2) 0.1379(3) 0.0701(13) Uani 1 1 d .
H45 H 0.9695 0.7393 0.1347 0.084 Uiso 1 1 calc R
C46 C 0.9146(3) 0.8201(2) 0.1052(3) 0.0624(12) Uani 1 1 d .
C47 C 0.8353(4) 0.8627(2) 0.1111(3) 0.0721(13) Uani 1 1 d .
H47 H 0.8411 0.9005 0.0893 0.086 Uiso 1 1 calc R
C48 C 0.7456(4) 0.8492(2) 0.1498(3) 0.0631(12) Uani 1 1 d .
H48 H 0.6902 0.8781 0.1546 0.076 Uiso 1 1 calc R
C49 C 0.0758(4) 0.50367(19) 0.1249(3) 0.0578(11) Uani 1 1 d .
C50 C 0.0795(4) 0.4096(2) 0.1534(3) 0.0622(11) Uani 1 1 d .
C51 C 0.2293(3) 0.46323(19) 0.1730(2) 0.0551(10) Uani 1 1 d .
C52 C 0.2212(3) 1.0671(2) 0.3475(2) 0.0554(10) Uani 1 1 d .
C53 C 0.2068(4) 1.1058(2) 0.4534(3) 0.0611(11) Uani 1 1 d .
C54 C 0.2723(3) 1.01514(19) 0.4455(2) 0.0530(10) Uani 1 1 d .
C55 C 0.8781(4) 0.8263(2) -0.1073(3) 0.0687(13) Uani 1 1 d .
C56 C 1.0572(4) 0.8216(3) -0.1097(3) 0.0857(17) Uani 1 1 d .
C57 C 0.9888(4) 0.8280(2) -0.0077(3) 0.0683(13) Uani 1 1 d .
O7 O 0.2536(7) 0.4967(3) 0.4008(5) 0.168(3) Uani 1 1 d .
C60 C 0.0731(9) 0.5137(4) 0.4237(6) 0.146(4) Uani 1 1 d .
H60A H 0.0288 0.4771 0.4258 0.176 Uiso 1 1 calc R
H60B H 0.0234 0.5484 0.4180 0.176 Uiso 1 1 calc R
C59 C 0.1574(10) 0.5202(6) 0.4921(6) 0.172(5) Uani 1 1 d .
H59A H 0.1391 0.5550 0.5209 0.206 Uiso 1 1 calc R
H59B H 0.1573 0.4842 0.5222 0.206 Uiso 1 1 calc R
C61 C 0.1446(9) 0.5109(7) 0.3670(8) 0.194(5) Uani 1 1 d .
H61A H 0.1455 0.5494 0.3418 0.233 Uiso 1 1 calc R
H61B H 0.1194 0.4798 0.3322 0.233 Uiso 1 1 calc R
C58 C 0.2643(12) 0.5282(8) 0.4638(7) 0.253(10) Uani 1 1 d .
H58A H 0.2790 0.5706 0.4552 0.303 Uiso 1 1 calc R
H58B H 0.3243 0.5119 0.4970 0.303 Uiso 1 1 calc R

loop_
_atom_site_aniso_label
_atom_site_aniso_U_11
_atom_site_aniso_U_22
_atom_site_aniso_U_33
_atom_site_aniso_U_23
_atom_site_aniso_U_13
_atom_site_aniso_U_12
Cl1 0.0719(9) 0.0728(8) 0.1001(11) 0.0183(7) -0.0083(8) -0.0201(6)
Cl2 0.0860(10) 0.0742(8) 0.0847(10) -0.0181(7) -0.0077(8) 0.0193(7)
Cl3 0.0708(10) 0.217(2) 0.0914(12) 0.0162(13) 0.0260(9) 0.0339(12)
O1 0.0426(15) 0.0589(18) 0.081(2) -0.0021(16) -0.0139(15) -0.0003(12)
O2 0.0621(18) 0.0609(18) 0.0579(18) 0.0045(14) -0.0005(15) 0.0046(14)
O3 0.0505(19) 0.121(3) 0.061(2) -0.010(2) -0.0015(15) -0.0073(18)
O4 0.0490(17) 0.0495(16) 0.086(2) 0.0020(15) -0.0161(15) -0.0007(12)
O5 0.0584(18) 0.0570(17) 0.0542(17) -0.0024(13) 0.0024(14) 0.0112(13)
O6 0.0388(16) 0.137(3) 0.059(2) 0.003(2) -0.0030(14) -0.0120(18)
N1 0.0402(17) 0.0517(19) 0.068(2) -0.0011(16) -0.0038(16) -0.0028(14)
N2 0.0460(19) 0.059(2) 0.076(3) 0.0013(19) -0.0055(18) -0.0086(15)
N3 0.054(2) 0.058(2) 0.074(3) 0.0065(18) -0.0040(19) -0.0039(16)
N4 0.0429(17) 0.0544(19) 0.058(2) -0.0036(16) -0.0006(15) 0.0022(14)
N5 0.051(2) 0.056(2) 0.071(3) -0.0072(18) -0.0010(18) 0.0008(16)
N6 0.053(2) 0.060(2) 0.064(2) -0.0086(18) -0.0055(17) 0.0053(16)
N7 0.046(2) 0.087(3) 0.056(2) -0.0042(19) -0.0011(17) -0.0031(18)
N8 0.064(3) 0.122(4) 0.071(3) -0.002(3) 0.008(2) 0.010(3)
N9 0.047(2) 0.136(4) 0.064(3) 0.013(3) 0.0056(19) 0.006(2)
C1 0.049(2) 0.059(2) 0.055(2) -0.0018(19) -0.0125(19) 0.0000(18)
C2 0.046(2) 0.063(3) 0.062(3) 0.001(2) -0.0091(19) 0.0038(18)
C3 0.044(2) 0.067(3) 0.055(2) 0.004(2) -0.0089(18) 0.0024(18)
C4 0.047(2) 0.061(2) 0.055(2) 0.004(2) -0.0095(19) -0.0056(18)
C5 0.045(2) 0.061(2) 0.053(2) 0.0017(19) -0.0089(18) 0.0002(17)
C6 0.045(2) 0.067(3) 0.055(2) 0.005(2) -0.0095(18) -0.0007(18)
C7 0.041(2) 0.060(2) 0.060(2) 0.000(2) -0.0069(18) 0.0011(17)
C8 0.049(2) 0.064(3) 0.058(3) -0.003(2) -0.004(2) 0.0008(19)
C9 0.050(2) 0.061(3) 0.066(3) -0.008(2) -0.012(2) 0.0000(19)
C10 0.044(2) 0.055(2) 0.073(3) -0.005(2) -0.014(2) 0.0029(17)
C11 0.054(3) 0.062(3) 0.070(3) 0.000(2) -0.003(2) -0.001(2)
C12 0.061(3) 0.057(2) 0.061(3) 0.000(2) -0.005(2) -0.003(2)
C13 0.047(2) 0.060(2) 0.047(2) 0.0063(18) -0.0051(18) -0.0042(17)
C14 0.049(2) 0.059(3) 0.068(3) 0.003(2) -0.003(2) -0.0027(18)
C15 0.051(2) 0.052(2) 0.066(3) -0.001(2) -0.005(2) -0.0030(18)
C16 0.057(2) 0.056(2) 0.059(3) 0.008(2) 0.000(2) -0.0007(19)
C17 0.048(2) 0.081(3) 0.059(3) -0.006(2) -0.003(2) -0.001(2)
C18 0.051(2) 0.071(3) 0.065(3) -0.002(2) -0.006(2) -0.007(2)
C19 0.041(2) 0.078(3) 0.059(3) -0.006(2) -0.0096(19) -0.0013(19)
C20 0.052(3) 0.079(3) 0.081(3) -0.014(3) -0.001(2) -0.007(2)
C21 0.055(3) 0.088(4) 0.081(4) -0.021(3) -0.002(2) 0.001(2)
C22 0.042(2) 0.102(4) 0.061(3) -0.012(3) -0.007(2) -0.004(2)
C23 0.064(3) 0.094(4) 0.072(3) 0.016(3) 0.003(3) 0.005(3)
C24 0.059(3) 0.094(4) 0.073(3) 0.012(3) 0.007(2) 0.008(3)
C25 0.0383(18) 0.049(2) 0.056(2) -0.0029(17) -0.0088(17) -0.0005(15)
C26 0.0401(19) 0.053(2) 0.056(2) -0.0021(18) 0.0007(17) 0.0024(16)
C27 0.0406(19) 0.058(2) 0.056(2) -0.0010(19) -0.0022(17) -0.0017(17)
C28 0.045(2) 0.050(2) 0.060(2) -0.0032(18) 0.0015(18) -0.0037(16)
C29 0.0424(19) 0.049(2) 0.050(2) -0.0002(17) -0.0020(16) -0.0002(15)
C30 0.0404(19) 0.052(2) 0.056(2) 0.0017(18) 0.0001(17) 0.0010(16)
C31 0.0358(18) 0.052(2) 0.059(2) -0.0015(18) -0.0084(17) 0.0039(15)
C32 0.053(2) 0.061(2) 0.053(2) -0.002(2) -0.0080(19) -0.0022(19)
C33 0.053(2) 0.058(2) 0.059(3) -0.005(2) -0.007(2) 0.0016(18)
C34 0.040(2) 0.052(2) 0.077(3) -0.007(2) -0.011(2) -0.0009(16)
C35 0.047(2) 0.061(2) 0.057(2) 0.001(2) -0.0011(19) 0.0051(18)
C36 0.043(2) 0.055(2) 0.067(3) -0.008(2) -0.0012(19) 0.0045(17)
C37 0.043(2) 0.049(2) 0.054(2) 0.0041(17) -0.0002(17) -0.0006(16)
C38 0.049(2) 0.050(2) 0.055(2) 0.0002(18) -0.0036(19) -0.0033(16)
C39 0.044(2) 0.061(2) 0.050(2) 0.0027(19) 0.0030(17) 0.0011(17)
C40 0.050(2) 0.052(2) 0.053(2) -0.0020(18) 0.0032(18) 0.0036(17)
C41 0.053(2) 0.049(2) 0.058(2) -0.0030(19) -0.0078(19) -0.0023(17)
C42 0.045(2) 0.054(2) 0.058(2) -0.0010(19) -0.0008(18) -0.0019(17)
C43 0.0417(19) 0.061(2) 0.049(2) -0.0049(18) -0.0005(17) -0.0034(17)
C44 0.053(2) 0.064(3) 0.084(3) -0.005(2) 0.011(2) -0.003(2)
C45 0.046(2) 0.077(3) 0.087(4) -0.008(3) 0.004(2) 0.003(2)
C46 0.037(2) 0.091(3) 0.058(3) -0.006(2) -0.0018(18) -0.009(2)
C47 0.058(3) 0.074(3) 0.084(4) 0.015(3) 0.009(3) -0.002(2)
C48 0.055(3) 0.069(3) 0.067(3) 0.001(2) 0.010(2) 0.003(2)
C49 0.047(2) 0.055(2) 0.070(3) -0.005(2) -0.003(2) -0.0010(18)
C50 0.058(3) 0.056(2) 0.071(3) 0.002(2) -0.001(2) -0.010(2)
C51 0.045(2) 0.053(2) 0.065(3) 0.005(2) -0.0051(19) -0.0013(17)
C52 0.042(2) 0.059(2) 0.064(3) 0.001(2) -0.0027(19) -0.0042(17)
C53 0.050(2) 0.060(3) 0.072(3) -0.011(2) -0.001(2) 0.0019(19)
C54 0.041(2) 0.063(2) 0.053(2) 0.0011(19) -0.0054(17) 0.0006(17)
C55 0.053(3) 0.098(4) 0.055(3) -0.009(3) 0.004(2) -0.001(2)
C56 0.053(3) 0.122(5) 0.083(4) 0.005(3) 0.013(3) 0.012(3)
C57 0.047(2) 0.101(4) 0.057(3) 0.002(3) 0.003(2) -0.002(2)
O7 0.151(7) 0.178(6) 0.176(7) 0.048(5) 0.020(5) -0.012(5)
C60 0.164(10) 0.126(7) 0.155(9) -0.018(6) 0.049(8) -0.025(6)
C59 0.186(12) 0.213(12) 0.116(7) -0.080(8) 0.014(8) -0.009(9)
C61 0.091(7) 0.276(16) 0.211(13) 0.055(12) -0.004(8) -0.001(8)
C58 0.209(14) 0.39(2) 0.169(11) -0.167(13) 0.065(10) -0.179(15)

loop_
_atom_type_symbol
_atom_type_description
_atom_type_scat_dispersion_real
_atom_type_scat_dispersion_imag
_atom_type_scat_source
C C 0.0033 0.0016 'International Tables Vol C Tables 4.2.6.8 and 6.1.1.4'
H H 0.0000 0.0000 'International Tables Vol C Tables 4.2.6.8 and 6.1.1.4'
N N 0.0061 0.0033 'International Tables Vol C Tables 4.2.6.8 and 6.1.1.4'
O O 0.0106 0.0060 'International Tables Vol C Tables 4.2.6.8 and 6.1.1.4'
Cl Cl 0.1484 0.1585 'International Tables Vol C Tables 4.2.6.8 and 6.1.1.4'

loop_
_geom_angle_atom_site_label_1
_geom_angle_atom_site_label_2
_geom_angle_atom_site_label_3
_geom_angle
C49 O1 C10 115.1(3)
C52 O2 C16 115.2(3)
C55 O3 C22 115.8(4)
C51 O4 C34 114.8(3)
C54 O5 C40 116.5(3)
C57 O6 C46 117.6(3)
C51 N1 C49 113.0(4)
C50 N2 C49 110.7(4)
C50 N3 C51 111.1(4)
C52 N4 C54 114.1(4)
C53 N5 C52 111.0(4)
C53 N6 C54 110.9(4)
C57 N7 C55 113.0(4)
C56 N8 C55 111.2(5)
C57 N9 C56 110.5(4)
C6 C1 C2 119.6(4)
C6 C1 C7 119.4(4)
C2 C1 C7 120.9(4)
C1 C2 C3 121.2(4)
C1 C2 H2 119.4
C3 C2 H2 119.4
C4 C3 C2 118.1(4)
C4 C3 C19 120.7(4)
C2 C3 C19 121.2(4)
C3 C4 C5 121.8(4)
C3 C4 H4 119.1
C5 C4 H4 119.1
C4 C5 C6 117.9(4)
C4 C5 C13 120.9(4)
C6 C5 C13 121.1(4)
C1 C6 C5 121.2(4)
C1 C6 H6 119.4
C5 C6 H6 119.4
C8 C7 C12 117.5(4)
C8 C7 C1 121.2(4)
C12 C7 C1 121.3(4)
C9 C8 C7 121.4(4)
C9 C8 H8 119.3
C7 C8 H8 119.3
C10 C9 C8 118.6(4)
C10 C9 H9 120.7
C8 C9 H9 120.7
C9 C10 C11 122.2(4)
C9 C10 O1 117.7(4)
C11 C10 O1 120.0(4)
C10 C11 C12 118.5(5)
C10 C11 H11 120.7
C12 C11 H11 120.7
C11 C12 C7 121.7(4)
C11 C12 H12 119.1
C7 C12 H12 119.1
C14 C13 C18 116.4(4)
C14 C13 C5 121.7(4)
C18 C13 C5 121.8(4)
C15 C14 C13 121.4(4)
C15 C14 H14 119.3
C13 C14 H14 119.3
C16 C15 C14 119.1(4)
C16 C15 H15 120.4
C14 C15 H15 120.4
C17 C16 C15 121.6(4)
C17 C16 O2 118.9(4)
C15 C16 O2 119.5(4)
C16 C17 C18 118.6(4)
C16 C17 H17 120.7
C18 C17 H17 120.7
C17 C18 C13 122.8(4)
C17 C18 H18 118.6
C13 C18 H18 118.6
C20 C19 C24 116.1(5)
C20 C19 C3 122.2(5)
C24 C19 C3 121.7(4)
C19 C20 C21 121.8(5)
C19 C20 H20 119.1
C21 C20 H20 119.1
C22 C21 C20 120.4(5)
C22 C21 H21 119.8
C20 C21 H21 119.8
C21 C22 C23 120.0(5)
C21 C22 O3 119.1(5)
C23 C22 O3 120.9(5)
C22 C23 C24 119.9(5)
C22 C23 H23 120.0
C24 C23 H23 120.0
C23 C24 C19 121.7(5)
C23 C24 H24 119.2
C19 C24 H24 119.2
C26 C25 C30 119.3(4)
C26 C25 C31 119.9(4)
C30 C25 C31 120.7(4)
C25 C26 C27 120.5(4)
C25 C26 H26 119.8
C27 C26 H26 119.8
C28 C27 C26 119.4(4)
C28 C27 C43 121.6(4)
C26 C27 C43 119.0(4)
C27 C28 C29 121.2(4)
C27 C28 H28 119.4
C29 C28 H28 119.4
C28 C29 C30 118.4(4)
C28 C29 C37 119.9(3)
C30 C29 C37 121.7(4)
C25 C30 C29 121.1(4)
C25 C30 H30 119.5
C29 C30 H30 119.5
C36 C31 C32 118.4(4)
C36 C31 C25 120.8(4)
C32 C31 C25 120.8(4)
C33 C32 C31 121.0(4)
C33 C32 H32 119.5
C31 C32 H32 119.5
C34 C33 C32 117.8(4)
C34 C33 H33 121.1
C32 C33 H33 121.1
C35 C34 C33 122.5(4)
C35 C34 O4 118.4(4)
C33 C34 O4 119.1(4)
C34 C35 C36 119.0(4)
C34 C35 H35 120.5
C36 C35 H35 120.5
C35 C36 C31 121.2(4)
C35 C36 H36 119.4
C31 C36 H36 119.4
C42 C37 C38 117.8(4)
C42 C37 C29 120.7(4)
C38 C37 C29 121.5(4)
C39 C38 C37 121.4(4)
C39 C38 H38 119.3
C37 C38 H38 119.3
C40 C39 C38 118.7(4)
C40 C39 H39 120.7
C38 C39 H39 120.7
C39 C40 C41 121.7(4)
C39 C40 O5 120.9(4)
C41 C40 O5 117.4(4)
C40 C41 C42 119.2(4)
C40 C41 H41 120.4
C42 C41 H41 120.4
C41 C42 C37 121.2(4)
C41 C42 H42 119.4
C37 C42 H42 119.4
C48 C43 C44 118.5(4)
C48 C43 C27 121.3(4)
C44 C43 C27 120.2(4)
C45 C44 C43 120.8(5)
C45 C44 H44 119.6
C43 C44 H44 119.6
C46 C45 C44 119.4(5)
C46 C45 H45 120.3
C44 C45 H45 120.3
C45 C46 C47 122.2(5)
C45 C46 O6 117.5(4)
C47 C46 O6 120.2(5)
C46 C47 C48 118.7(5)
C46 C47 H47 120.7
C48 C47 H47 120.7
C43 C48 C47 120.3(4)
C43 C48 H48 119.9
C47 C48 H48 119.9
N1 C49 N2 127.6(4)
N1 C49 O1 117.3(4)
N2 C49 O1 115.0(4)
N2 C50 N3 130.2(4)
N2 C50 Cl1 116.3(3)
N3 C50 Cl1 113.6(3)
N1 C51 N3 127.4(4)
N1 C51 O4 117.8(4)
N3 C51 O4 114.8(4)
N4 C52 N5 127.2(4)
N4 C52 O2 118.2(4)
N5 C52 O2 114.6(4)
N5 C53 N6 130.0(4)
N5 C53 Cl2 114.9(4)
N6 C53 Cl2 115.1(4)
N4 C54 O5 118.3(4)
N4 C54 N6 126.7(4)
O5 C54 N6 114.9(4)
N7 C55 N8 126.5(5)
N7 C55 O3 118.1(4)
N8 C55 O3 115.4(4)
N8 C56 N9 129.8(5)
N8 C56 Cl3 115.3(5)
N9 C56 Cl3 114.8(4)
N9 C57 N7 128.8(5)
N9 C57 O6 113.6(4)
N7 C57 O6 117.6(4)
C58 O7 C61 105.9(11)
C61 C60 C59 102.3(10)
C61 C60 H60A 111.3
C59 C60 H60A 111.3
C61 C60 H60B 111.3
C59 C60 H60B 111.3
H60A C60 H60B 109.2
C58 C59 C60 104.5(10)
C58 C59 H59A 110.8
C60 C59 H59A 110.8
C58 C59 H59B 110.8
C60 C59 H59B 110.8
H59A C59 H59B 108.9
C60 C61 O7 106.2(11)
C60 C61 H61A 110.5
O7 C61 H61A 110.5
C60 C61 H61B 110.5
O7 C61 H61B 110.5
H61A C61 H61B 108.7
O7 C58 C59 103.5(8)
O7 C58 H58A 111.1
C59 C58 H58A 111.1
O7 C58 H58B 111.1
C59 C58 H58B 111.1
H58A C58 H58B 109.0

loop_
_geom_bond_atom_site_label_1
_geom_bond_atom_site_label_2
_geom_bond_distance
Cl1 C50 1.763(5)
Cl2 C53 1.735(5)
Cl3 C56 1.748(6)
O1 C49 1.355(5)
O1 C10 1.445(5)
O2 C52 1.342(5)
O2 C16 1.433(5)
O3 C55 1.347(6)
O3 C22 1.425(6)
O4 C51 1.352(5)
O4 C34 1.429(5)
O5 C54 1.336(5)
O5 C40 1.423(5)
O6 C57 1.364(6)
O6 C46 1.435(6)
N1 C51 1.317(5)
N1 C49 1.328(5)
N2 C50 1.315(6)
N2 C49 1.342(5)
N3 C50 1.324(6)
N3 C51 1.340(5)
N4 C52 1.322(5)
N4 C54 1.331(5)
N5 C53 1.330(6)
N5 C52 1.338(6)
N6 C53 1.334(6)
N6 C54 1.342(6)
N7 C57 1.320(6)
N7 C55 1.333(6)
N8 C56 1.324(7)
N8 C55 1.339(7)
N9 C57 1.314(6)
N9 C56 1.331(7)
C1 C6 1.392(6)
C1 C2 1.393(6)
C1 C7 1.502(6)
C2 C3 1.414(6)
C2 H2 0.9500
C3 C4 1.404(6)
C3 C19 1.488(7)
C4 C5 1.409(6)
C4 H4 0.9500
C5 C6 1.415(6)
C5 C13 1.475(6)
C6 H6 0.9500
C7 C8 1.397(6)
C7 C12 1.398(7)
C8 C9 1.396(6)
C8 H8 0.9500
C9 C10 1.372(7)
C9 H9 0.9500
C10 C11 1.375(6)
C11 C12 1.390(6)
C11 H11 0.9500
C12 H12 0.9500
C13 C14 1.408(6)
C13 C18 1.409(6)
C14 C15 1.388(6)
C14 H14 0.9500
C15 C16 1.387(6)
C15 H15 0.9500
C16 C17 1.374(6)
C17 C18 1.377(7)
C17 H17 0.9500
C18 H18 0.9500
C19 C20 1.377(7)
C19 C24 1.412(7)
C20 C21 1.405(7)
C20 H20 0.9500
C21 C22 1.348(8)
C21 H21 0.9500
C22 C23 1.372(8)
C23 C24 1.386(7)
C23 H23 0.9500
C24 H24 0.9500
C25 C26 1.397(6)
C25 C30 1.397(6)
C25 C31 1.489(6)
C26 C27 1.409(6)
C26 H26 0.9500
C27 C28 1.390(6)
C27 C43 1.494(6)
C28 C29 1.402(6)
C28 H28 0.9500
C29 C30 1.411(5)
C29 C37 1.482(6)
C30 H30 0.9500
C31 C36 1.396(6)
C31 C32 1.410(6)
C32 C33 1.399(6)
C32 H32 0.9500
C33 C34 1.394(7)
C33 H33 0.9500
C34 C35 1.374(6)
C35 C36 1.385(6)
C35 H35 0.9500
C36 H36 0.9500
C37 C42 1.396(6)
C37 C38 1.407(6)
C38 C39 1.391(6)
C38 H38 0.9500
C39 C40 1.379(6)
C39 H39 0.9500
C40 C41 1.380(6)
C41 C42 1.388(6)
C41 H41 0.9500
C42 H42 0.9500
C43 C48 1.385(6)
C43 C44 1.399(6)
C44 C45 1.390(7)
C44 H44 0.9500
C45 C46 1.345(7)
C45 H45 0.9500
C46 C47 1.378(7)
C47 C48 1.407(7)
C47 H47 0.9500
C48 H48 0.9500
O7 C58 1.380(12)
O7 C61 1.459(12)
C60 C61 1.444(15)
C60 C59 1.582(14)
C60 H60A 0.9900
C60 H60B 0.9900
C59 C58 1.468(15)
C59 H59A 0.9900
C59 H59B 0.9900
C61 H61A 0.9900
C61 H61B 0.9900
C58 H58A 0.9900
C58 H58B 0.9900

loop_
_geom_torsion_atom_site_label_1
_geom_torsion_atom_site_label_2
_geom_torsion_atom_site_label_3
_geom_torsion_atom_site_label_4
_geom_torsion
C6 C1 C2 C3 0.9(6)
C7 C1 C2 C3 -179.5(4)
C1 C2 C3 C4 -1.3(6)
C1 C2 C3 C19 179.1(4)
C2 C3 C4 C5 -0.5(6)
C19 C3 C4 C5 179.1(4)
C3 C4 C5 C6 2.6(6)
C3 C4 C5 C13 -175.4(4)
C2 C1 C6 C5 1.2(6)
C7 C1 C6 C5 -178.4(4)
C4 C5 C6 C1 -2.9(6)
C13 C5 C6 C1 175.1(4)
C6 C1 C7 C8 140.9(4)
C2 C1 C7 C8 -38.7(6)
C6 C1 C7 C12 -39.1(6)
C2 C1 C7 C12 141.3(4)
C12 C7 C8 C9 -2.0(6)
C1 C7 C8 C9 177.9(4)
C7 C8 C9 C10 0.6(7)
C8 C9 C10 C11 1.7(7)
C8 C9 C10 O1 -179.6(4)
C49 O1 C10 C9 106.4(5)
C49 O1 C10 C11 -74.9(5)
C9 C10 C11 C12 -2.5(7)
O1 C10 C11 C12 178.8(4)
C10 C11 C12 C7 1.0(7)
C8 C7 C12 C11 1.2(7)
C1 C7 C12 C11 -178.7(4)
C4 C5 C13 C14 -30.9(6)
C6 C5 C13 C14 151.2(4)
C4 C5 C13 C18 146.6(4)
C6 C5 C13 C18 -31.3(6)
C18 C13 C14 C15 1.2(6)
C5 C13 C14 C15 178.8(4)
C13 C14 C15 C16 -0.8(7)
C14 C15 C16 C17 0.1(7)
C14 C15 C16 O2 179.0(4)
C52 O2 C16 C17 97.8(5)
C52 O2 C16 C15 -81.1(5)
C15 C16 C17 C18 0.0(7)
O2 C16 C17 C18 -178.8(4)
C16 C17 C18 C13 0.5(7)
C14 C13 C18 C17 -1.1(7)
C5 C13 C18 C17 -178.7(4)
C4 C3 C19 C20 153.7(4)
C2 C3 C19 C20 -26.7(6)
C4 C3 C19 C24 -27.3(6)
C2 C3 C19 C24 152.3(4)
C24 C19 C20 C21 1.8(7)
C3 C19 C20 C21 -179.2(4)
C19 C20 C21 C22 0.3(8)
C20 C21 C22 C23 -2.1(8)
C20 C21 C22 O3 178.8(4)
C55 O3 C22 C21 -82.8(6)
C55 O3 C22 C23 98.1(6)
C21 C22 C23 C24 1.6(8)
O3 C22 C23 C24 -179.3(4)
C22 C23 C24 C19 0.7(8)
C20 C19 C24 C23 -2.3(7)
C3 C19 C24 C23 178.7(5)
C30 C25 C26 C27 0.6(6)
C31 C25 C26 C27 -177.1(4)
C25 C26 C27 C28 -0.7(6)
C25 C26 C27 C43 -179.1(4)
C26 C27 C28 C29 1.1(6)
C43 C27 C28 C29 179.5(4)
C27 C28 C29 C30 -1.5(6)
C27 C28 C29 C37 177.0(4)
C26 C25 C30 C29 -0.9(6)
C31 C25 C30 C29 176.7(4)
C28 C29 C30 C25 1.4(6)
C37 C29 C30 C25 -177.1(4)
C26 C25 C31 C36 140.4(4)
C30 C25 C31 C36 -37.3(6)
C26 C25 C31 C32 -38.4(5)
C30 C25 C31 C32 144.0(4)
C36 C31 C32 C33 0.6(6)
C25 C31 C32 C33 179.4(4)
C31 C32 C33 C34 0.1(6)
C32 C33 C34 C35 -0.7(6)
C32 C33 C34 O4 -180.0(4)
C51 O4 C34 C35 94.8(5)
C51 O4 C34 C33 -85.9(5)
C33 C34 C35 C36 0.5(6)
O4 C34 C35 C36 179.8(4)
C34 C35 C36 C31 0.3(6)
C32 C31 C36 C35 -0.9(6)
C25 C31 C36 C35 -179.6(4)
C28 C29 C37 C42 -40.3(6)
C30 C29 C37 C42 138.1(4)
C28 C29 C37 C38 138.6(4)
C30 C29 C37 C38 -43.0(6)
C42 C37 C38 C39 0.8(6)
C29 C37 C38 C39 -178.2(4)
C37 C38 C39 C40 0.2(6)
C38 C39 C40 C41 -1.9(6)
C38 C39 C40 O5 177.6(4)
C54 O5 C40 C39 -70.0(5)
C54 O5 C40 C41 109.6(4)
C39 C40 C41 C42 2.5(7)
O5 C40 C41 C42 -177.0(4)
C40 C41 C42 C37 -1.5(6)
C38 C37 C42 C41 -0.2(6)
C29 C37 C42 C41 178.8(4)
C28 C27 C43 C48 -42.0(6)
C26 C27 C43 C48 136.3(4)
C28 C27 C43 C44 140.0(5)
C26 C27 C43 C44 -41.6(6)
C48 C43 C44 C45 -3.4(7)
C27 C43 C44 C45 174.6(4)
C43 C44 C45 C46 0.3(8)
C44 C45 C46 C47 3.0(8)
C44 C45 C46 O6 -178.7(4)
C57 O6 C46 C45 103.2(5)
C57 O6 C46 C47 -78.4(6)
C45 C46 C47 C48 -3.1(8)
O6 C46 C47 C48 178.6(4)
C44 C43 C48 C47 3.3(7)
C27 C43 C48 C47 -174.7(4)
C46 C47 C48 C43 -0.2(8)
C51 N1 C49 N2 2.3(7)
C51 N1 C49 O1 -178.8(4)
C50 N2 C49 N1 -1.8(7)
C50 N2 C49 O1 179.3(4)
C10 O1 C49 N1 1.6(6)
C10 O1 C49 N2 -179.4(4)
C49 N2 C50 N3 0.0(8)
C49 N2 C50 Cl1 178.4(4)
C51 N3 C50 N2 0.9(8)
C51 N3 C50 Cl1 -177.6(4)
C49 N1 C51 N3 -1.2(7)
C49 N1 C51 O4 -179.2(4)
C50 N3 C51 N1 -0.2(7)
C50 N3 C51 O4 177.8(4)
C34 O4 C51 N1 10.4(6)
C34 O4 C51 N3 -167.9(4)
C54 N4 C52 N5 2.8(6)
C54 N4 C52 O2 -176.7(3)
C53 N5 C52 N4 -3.2(6)
C53 N5 C52 O2 176.3(4)
C16 O2 C52 N4 0.6(5)
C16 O2 C52 N5 -179.0(4)
C52 N5 C53 N6 0.9(7)
C52 N5 C53 Cl2 -178.0(3)
C54 N6 C53 N5 1.5(7)
C54 N6 C53 Cl2 -179.6(3)
C52 N4 C54 O5 -178.5(4)
C52 N4 C54 N6 0.2(6)
C40 O5 C54 N4 5.2(5)
C40 O5 C54 N6 -173.5(4)
C53 N6 C54 N4 -2.0(6)
C53 N6 C54 O5 176.6(4)
C57 N7 C55 N8 3.5(8)
C57 N7 C55 O3 -177.7(5)
C56 N8 C55 N7 -0.4(9)
C56 N8 C55 O3 -179.3(5)
C22 O3 C55 N7 -3.9(7)
C22 O3 C55 N8 175.0(5)
C55 N8 C56 N9 -4.9(11)
C55 N8 C56 Cl3 179.2(4)
C57 N9 C56 N8 5.9(10)
C57 N9 C56 Cl3 -178.1(5)
C56 N9 C57 N7 -1.9(9)
C56 N9 C57 O6 179.0(5)
C55 N7 C57 N9 -2.2(9)
C55 N7 C57 O6 176.9(5)
C46 O6 C57 N9 -165.8(5)
C46 O6 C57 N7 15.0(7)
C61 C60 C59 C58 7.3(14)
C59 C60 C61 O7 17.3(13)
C58 O7 C61 C60 -38.7(13)
C61 O7 C58 C59 42.6(15)
C60 C59 C58 O7 -30.5(16)

loop_
_cod_related_entry_id
_cod_related_entry_database
_cod_related_entry_code
1 ChemSpider 30659355
